data_7158750
loop_
_publ_author_name
'Deng, Qingsong'
'Gu, Jun'
'Zhang, Huan'
'Zhang, Youlai'
'Meng, Xiangtai'

_publ_section_title
;
 Sustainable access to benzothiophene derivatives bearing a
 trifluoromethyl group via a three-component domino reaction in water
;
_journal_name_full 'Organic &amp; Biomolecular Chemistry'
_journal_paper_doi 10.1039/D2OB01034H
_journal_year 2022
_chemical_formula_moiety 'C16 H16 F3 N O2 S'
_chemical_formula_sum 'C16 H16 F3 N O2 S'
_chemical_formula_weight 343.36
_chemical_name_systematic 555
_space_group_crystal_system monoclinic
_space_group_IT_number 14
_space_group_name_Hall '-P 2ybc'
_space_group_name_H-M_alt 'P 1 21/c 1'
_atom_sites_solution_hydrogens geom
_atom_sites_solution_primary dual
_audit_creation_date 2019-12-20
_audit_creation_method
;
Olex2 1.2
(compiled 2018.05.29 svn.r3508 for OlexSys, GUI svn.r5506)
;
_audit_update_record
;
2020-10-03 deposited with the CCDC.	2022-06-29 downloaded from the CCDC.
;
_cell_angle_alpha 90
_cell_angle_beta 110.597(6)
_cell_angle_gamma 90
_cell_formula_units_Z 4
_cell_length_a 11.9152(6)
_cell_length_b 13.5262(4)
_cell_length_c 10.7286(6)
_cell_measurement_reflns_used 5595
_cell_measurement_temperature 293(2)
_cell_measurement_theta_max 67.1790
_cell_measurement_theta_min 3.9700
_cell_volume 1618.57(15)
_computing_cell_refinement 'CrysAlisPro 1.171.41.43a (Rigaku OD, 2019)'
_computing_data_collection 'CrysAlisPro 1.171.41.43a (Rigaku OD, 2019)'
_computing_data_reduction 'CrysAlisPro 1.171.41.43a (Rigaku OD, 2019)'
_computing_molecular_graphics 'Olex2 (Dolomanov et al., 2009)'
_computing_publication_material 'Olex2 (Dolomanov et al., 2009)'
_computing_structure_refinement 'ShelXL (Sheldrick, 2015)'
_computing_structure_solution 'ShelXT (Sheldrick, 2015)'
_diffrn_ambient_temperature 293
_diffrn_detector 'Hybrid Pixel Array Detector'
_diffrn_detector_area_resol_mean 10.0000
_diffrn_measured_fraction_theta_full 0.990
_diffrn_measured_fraction_theta_max 0.990
_diffrn_measurement_details
;
List of Runs (angles in degrees, time in seconds):

  # Type    Start    End  Width  t~exp~   \w     \q     \k     \f   Frames
#--------------------------------------------------------------------------
  1  \w     60.00 129.00   0.50    3.28    --   40.70  32.00  60.00  138
  2  \w     34.00  65.00   0.50    3.28    --   40.70 -65.00  60.00   62
  3  \w    -19.00  52.00   0.50    3.28    --   40.70 -77.00 -30.00  142
  4  \w     16.00 130.00   0.50    3.28    --   40.70  65.00-150.00  228
  5  \w     34.00  60.00   0.50    3.28    --   40.70 -82.00-150.00   52
  6  \w     37.00  64.00   0.50    3.28    --   40.70 -82.00-180.00   54
  7  \w     35.00  63.00   0.50    3.28    --   40.70 -65.00-120.00   56
  8  \w     12.00  66.00   0.50    3.28    --   40.70 -82.00-120.00  108
  9  \w     22.00  49.00   0.50    3.28    --   40.70  77.00  60.00   54
 10  \w     -2.00  24.00   0.50    3.28    --   40.70 -82.00-180.00   52
 11  \w     55.00 129.00   0.50    3.28    --   40.70  82.00 -90.00  148
 12  \w    -22.00   4.00   0.50    3.28    --   40.70 -65.00 -60.00   52
 13  \w    -47.00   2.00   0.50    3.28    --   40.70 -82.00-150.00   98
 14  \w    -36.00  20.00   0.50    3.28    --   40.70 -82.00  30.00  112
 15  \w     13.00  46.00   0.50    3.28    --   40.70  32.00  60.00   66
 16  \w     36.00  67.00   0.50    3.28    --   40.70 -82.00  30.00   62
 17  \w     -5.00  30.00   0.50    3.28    --   40.70 -65.00-120.00   70
 18  \w    -37.00 -12.00   0.50    3.28    --   40.70 -65.00-120.00   50
 19  \w    -43.00 -18.00   0.50    3.28    --   40.70 -82.00-180.00   50
 20  \w     78.00 104.00   0.50    3.28    --   40.70  77.00  60.00   52
 21  \w     -5.00  32.00   0.50    3.28    --   40.70 -65.00  60.00   74
 22  \w     33.00  93.00   0.50    6.14    --   93.40 -82.00 -60.00  120
 23  \w      6.00  48.00   0.50    6.14    --   93.40 -25.00  90.00   84
 24  \w      5.00 171.00   0.50    6.14    --   93.40   0.00-120.00  332
 25  \w     11.00  99.00   0.50    6.14    --   93.40 -82.00 120.00  176
 26  \w      4.00  99.00   0.50    6.14    --   93.40 -82.00-120.00  190
 27  \w     59.00  97.00   0.50    6.14    --   93.40 -82.00  60.00   76
 28  \w      8.00 113.00   0.50    6.14    --   93.40 -33.00 -30.00  210
 29  \w     55.00  81.00   0.50    6.14    --   93.40 -25.00  90.00   52
 30  \w     95.00 135.00   0.50    6.14    --   93.40 -25.00  90.00   80
 31  \w     23.00 101.00   0.50    6.14    --   93.40 -82.00 150.00  156
 32  \w      6.00  46.00   0.50    6.14    --   93.40 -82.00 -90.00   80
 33  \w     93.00 130.00   0.50    6.14    --   93.40  33.00  60.00   74
 34  \w     12.00  87.00   0.50    6.14    --   93.40 -82.00-150.00  150
 35  \w     83.00 133.00   0.50    6.14    --   93.40 -33.00 150.00  100
 36  \w     66.00 107.00   0.50    6.14    --   93.40  59.00 -60.00   82
 37  \w      5.00 120.00   0.50    6.14    --   93.40 -59.00 -30.00  230
 38  \w     74.00 118.00   0.50    6.14    --   93.40 -82.00   0.00   88
 39  \w     42.00  93.00   0.50    6.14    --   93.40 -82.00  90.00  102
 40  \w    154.00 179.00   0.50    6.14    --   93.40 -25.00  90.00   50
 41  \w      4.00  79.00   0.50    6.14    --   93.40 -82.00-180.00  150
 42  \w     61.00  97.00   0.50    6.14    --   93.40 -82.00 -90.00   72
 43  \w      9.00  94.00   0.50    6.14    --   93.40 -82.00 -30.00  170
;
_diffrn_measurement_device 'four-circle diffractometer'
_diffrn_measurement_device_type 'XtaLAB Pro II AFC12 (RINC): Kappa single'
_diffrn_measurement_method '\w scans'
_diffrn_orient_matrix_type 'CrysAlisPro convention (1999,Acta A55,543-557)'
_diffrn_orient_matrix_UB_11 -0.1344479000
_diffrn_orient_matrix_UB_12 -0.0049869000
_diffrn_orient_matrix_UB_13 -0.0851819000
_diffrn_orient_matrix_UB_21 0.0136281000
_diffrn_orient_matrix_UB_22 0.0923311000
_diffrn_orient_matrix_UB_23 -0.0775523000
_diffrn_orient_matrix_UB_31 0.0287599000
_diffrn_orient_matrix_UB_32 -0.0665306000
_diffrn_orient_matrix_UB_33 -0.1013066000
_diffrn_radiation_monochromator mirror
_diffrn_radiation_probe x-ray
_diffrn_radiation_type CuK\a
_diffrn_radiation_wavelength 1.54184
_diffrn_reflns_av_R_equivalents 0.0395
_diffrn_reflns_av_unetI/netI 0.0343
_diffrn_reflns_Laue_measured_fraction_full 0.990
_diffrn_reflns_Laue_measured_fraction_max 0.990
_diffrn_reflns_limit_h_max 14
_diffrn_reflns_limit_h_min -13
_diffrn_reflns_limit_k_max 16
_diffrn_reflns_limit_k_min -15
_diffrn_reflns_limit_l_max 10
_diffrn_reflns_limit_l_min -12
_diffrn_reflns_number 12854
_diffrn_reflns_point_group_measured_fraction_full 0.990
_diffrn_reflns_point_group_measured_fraction_max 0.990
_diffrn_reflns_theta_full 67.684
_diffrn_reflns_theta_max 67.719
_diffrn_reflns_theta_min 3.963
_diffrn_source 'micro-focus sealed X-ray tube'
_diffrn_source_type 'Rigaku (Cu) X-ray Source'
_exptl_absorpt_coefficient_mu 2.149
_exptl_absorpt_correction_T_max 1.00000
_exptl_absorpt_correction_T_min 0.57283
_exptl_absorpt_correction_type multi-scan
_exptl_absorpt_process_details
;
CrysAlisPro 1.171.41.43a (Rigaku Oxford Diffraction, 2019)
Empirical absorption correction using spherical harmonics,
 implemented in SCALE3 ABSPACK scaling algorithm.
;
_exptl_crystal_colour 'clear whiteish colourless'
_exptl_crystal_colour_lustre clear
_exptl_crystal_colour_modifier whiteish
_exptl_crystal_colour_primary colourless
_exptl_crystal_density_diffrn 1.409
_exptl_crystal_description plate
_exptl_crystal_F_000 712
_exptl_crystal_size_max 0.06
_exptl_crystal_size_mid 0.04
_exptl_crystal_size_min 0.02
_refine_diff_density_max 0.193
_refine_diff_density_min -0.371
_refine_diff_density_rms 0.048
_refine_ls_extinction_method none
_refine_ls_goodness_of_fit_ref 1.065
_refine_ls_hydrogen_treatment constr
_refine_ls_matrix_type full
_refine_ls_number_parameters 211
_refine_ls_number_reflns 2912
_refine_ls_number_restraints 0
_refine_ls_restrained_S_all 1.065
_refine_ls_R_factor_all 0.0587
_refine_ls_R_factor_gt 0.0479
_refine_ls_shift/su_max 0.000
_refine_ls_shift/su_mean 0.000
_refine_ls_structure_factor_coef Fsqd
_refine_ls_weighting_details 'w=1/[\s^2^(Fo^2^)+(0.0847P)^2^+0.2757P] where P=(Fo^2^+2Fc^2^)/3'
_refine_ls_weighting_scheme calc
_refine_ls_wR_factor_gt 0.1358
_refine_ls_wR_factor_ref 0.1462
_reflns_Friedel_coverage 0.000
_reflns_number_gt 2268
_reflns_number_total 2912
_reflns_threshold_expression 'I > 2\s(I)'
_cod_data_source_file d2ob01034h2.cif
_cod_data_source_block exp_32
_cod_original_cell_volume 1618.57(14)
_cod_database_code 7158750
_shelx_shelxl_version_number 2018/3
_shelx_space_group_comment
;
The symmetry employed for this shelxl refinement is uniquely defined
by the following loop, which should always be used as a source of
symmetry information in preference to the above space-group names.
They are only intended as comments.
;
_shelx_estimated_absorpt_t_max 0.958
_shelx_estimated_absorpt_t_min 0.882
_diffrn_oxdiff_digest_frames
;
018c683d82c8b9dcf04e80dbc771e8d00204604e121
;
_reflns_odcompleteness_completeness 99.87
_reflns_odcompleteness_iscentric 1
_reflns_odcompleteness_theta 66.49
_olex2_refinement_description
;
1. Fixed Uiso
 At 1.2 times of:
  All C(H) groups, All C(H,H) groups
 At 1.5 times of:
  All C(H,H,H) groups, All O(H) groups
2.a Secondary CH2 refined with riding coordinates:
 C00I(H00A,H00B), C00J(H00C,H00E), C00M(H00K,H00L)
2.b Aromatic/amide H refined with riding coordinates:
 C00D(H00D), C00F(H00F), C00H(H00H)
2.c Idealised Me refined as rotating group:
 C00K(H00G,H00I,H00J), C00N(H00M,H00N,H00O)
2.d Idealised tetrahedral OH refined as rotating group:
 O006(H006)
;
_olex2_submission_special_instructions 'No special instructions were received'
_oxdiff_exptl_absorpt_empirical_details
;
Empirical correction (ABSPACK) includes:
- Absorption correction using spherical harmonics
- Frame scaling
;
_oxdiff_exptl_absorpt_empirical_full_max 2.046
_oxdiff_exptl_absorpt_empirical_full_min 0.557

loop_
_space_group_symop_operation_xyz
'x, y, z'
'-x, y+1/2, -z+1/2'
'-x, -y, -z'
'x, -y-1/2, z-1/2'

loop_
_atom_site_label
_atom_site_type_symbol
_atom_site_fract_x
_atom_site_fract_y
_atom_site_fract_z
_atom_site_U_iso_or_equiv
_atom_site_adp_type
_atom_site_occupancy
_atom_site_site_symmetry_order
_atom_site_calc_flag
_atom_site_refinement_flags_posn
_atom_site_refinement_flags_adp
_atom_site_refinement_flags_occupancy
_atom_site_disorder_assembly
_atom_site_disorder_group
S001 S 0.58458(6) 0.65205(4) 0.83436(6) 0.0621(2) Uani 1 1 d . . . . .
F002 F 0.85440(14) 0.47832(13) 0.86382(16) 0.0842(5) Uani 1 1 d . . . . .
O003 O 0.52720(15) 0.34142(10) 0.56836(16) 0.0591(4) Uani 1 1 d . . . . .
F004 F 0.92099(14) 0.54471(13) 0.72278(18) 0.0847(5) Uani 1 1 d . . . . .
F005 F 0.85954(15) 0.63660(12) 0.84855(18) 0.0890(5) Uani 1 1 d . . . . .
O006 O 0.71122(15) 0.62851(12) 0.58641(18) 0.0662(5) Uani 1 1 d . . . . .
H006 H 0.641896 0.642477 0.540967 0.099 Uiso 1 1 calc GR . . . .
N007 N 0.67865(18) 0.45599(13) 0.6107(2) 0.0569(5) Uani 1 1 d . . . . .
C008 C 0.4525(2) 0.49025(15) 0.7714(2) 0.0516(5) Uani 1 1 d . . . . .
C009 C 0.5785(2) 0.41686(15) 0.6250(2) 0.0523(5) Uani 1 1 d . . . . .
C00A C 0.5444(2) 0.48351(15) 0.7142(2) 0.0520(5) Uani 1 1 d . . . . .
C00B C 0.6182(2) 0.56258(16) 0.7409(2) 0.0564(5) Uani 1 1 d . . . . .
C00C C 0.2798(2) 0.45027(16) 0.8289(2) 0.0571(6) Uani 1 1 d . . . . .
C00D C 0.3593(2) 0.42553(16) 0.7667(2) 0.0547(5) Uani 1 1 d . . . . .
H00D H 0.351019 0.365768 0.721433 0.066 Uiso 1 1 calc R . . . .
C00E C 0.4645(2) 0.58025(15) 0.8418(2) 0.0541(5) Uani 1 1 d . . . . .
C00F C 0.2952(2) 0.53986(18) 0.8986(3) 0.0624(6) Uani 1 1 d . . . . .
H00F H 0.241845 0.556027 0.941152 0.075 Uiso 1 1 calc R . . . .
C00G C 0.7114(2) 0.55325(16) 0.6756(2) 0.0577(6) Uani 1 1 d . . . . .
C00H C 0.3863(2) 0.60478(17) 0.9064(2) 0.0606(6) Uani 1 1 d . . . . .
H00H H 0.395032 0.663580 0.953841 0.073 Uiso 1 1 calc R . . . .
C00I C 0.7342(2) 0.41146(18) 0.5217(2) 0.0613(6) Uani 1 1 d . . . . .
H00A H 0.778088 0.462143 0.494036 0.074 Uiso 1 1 calc R . . . .
H00B H 0.671508 0.387086 0.442584 0.074 Uiso 1 1 calc R . . . .
C00J C 0.8192(2) 0.32688(19) 0.5855(3) 0.0670(6) Uani 1 1 d . . . . .
H00C H 0.889266 0.353232 0.654898 0.080 Uiso 1 1 calc R . . . .
H00E H 0.779612 0.281717 0.627006 0.080 Uiso 1 1 calc R . . . .
C00K C 0.1782(2) 0.3820(2) 0.8226(3) 0.0719(7) Uani 1 1 d . . . . .
H00G H 0.142237 0.356772 0.733800 0.108 Uiso 1 1 calc GR . . . .
H00I H 0.119168 0.417742 0.846718 0.108 Uiso 1 1 calc GR . . . .
H00J H 0.208252 0.328108 0.883429 0.108 Uiso 1 1 calc GR . . . .
C00L C 0.8374(2) 0.55307(19) 0.7773(3) 0.0678(7) Uani 1 1 d . . . . .
C00M C 0.8592(3) 0.2701(2) 0.4861(4) 0.0891(9) Uani 1 1 d . . . . .
H00K H 0.903849 0.212227 0.529967 0.107 Uiso 1 1 calc R . . . .
H00L H 0.788595 0.247188 0.414224 0.107 Uiso 1 1 calc R . . . .
C00N C 0.9350(4) 0.3286(3) 0.4281(4) 0.1064(11) Uani 1 1 d . . . . .
H00M H 0.963808 0.286326 0.374061 0.160 Uiso 1 1 calc GR . . . .
H00N H 1.001849 0.356112 0.498680 0.160 Uiso 1 1 calc GR . . . .
H00O H 0.888130 0.381077 0.374351 0.160 Uiso 1 1 calc GR . . . .

loop_
_atom_site_aniso_label
_atom_site_aniso_U_11
_atom_site_aniso_U_22
_atom_site_aniso_U_33
_atom_site_aniso_U_23
_atom_site_aniso_U_13
_atom_site_aniso_U_12
S001 0.0710(4) 0.0413(3) 0.0799(4) -0.0065(2) 0.0340(3) -0.0055(2)
F002 0.0768(10) 0.0832(11) 0.0876(11) 0.0215(8) 0.0228(8) 0.0028(8)
O003 0.0679(10) 0.0390(8) 0.0765(10) -0.0026(7) 0.0329(8) -0.0003(6)
F004 0.0607(9) 0.0925(12) 0.1074(12) 0.0065(9) 0.0376(8) -0.0048(8)
F005 0.0783(11) 0.0762(10) 0.1053(12) -0.0172(9) 0.0233(9) -0.0152(8)
O006 0.0659(10) 0.0520(9) 0.0863(12) 0.0134(8) 0.0337(9) -0.0033(8)
N007 0.0608(11) 0.0439(10) 0.0754(12) 0.0001(8) 0.0356(10) -0.0006(8)
C008 0.0575(13) 0.0395(10) 0.0609(12) 0.0037(9) 0.0247(10) 0.0040(9)
C009 0.0576(13) 0.0387(10) 0.0652(13) 0.0053(9) 0.0272(11) 0.0053(9)
C00A 0.0562(13) 0.0396(10) 0.0657(13) 0.0002(9) 0.0283(11) 0.0008(9)
C00B 0.0625(14) 0.0420(11) 0.0696(14) 0.0013(10) 0.0295(12) -0.0019(9)
C00C 0.0583(13) 0.0494(12) 0.0668(14) 0.0064(10) 0.0258(11) 0.0045(10)
C00D 0.0611(14) 0.0414(11) 0.0667(13) 0.0008(9) 0.0292(11) 0.0010(9)
C00E 0.0589(13) 0.0403(10) 0.0656(13) 0.0027(9) 0.0250(11) 0.0031(9)
C00F 0.0665(15) 0.0564(13) 0.0724(15) 0.0033(11) 0.0343(12) 0.0084(11)
C00G 0.0593(14) 0.0435(11) 0.0754(15) 0.0040(10) 0.0302(12) -0.0028(9)
C00H 0.0729(15) 0.0447(11) 0.0701(14) -0.0027(10) 0.0325(12) 0.0064(11)
C00I 0.0674(15) 0.0555(13) 0.0717(14) 0.0061(11) 0.0378(12) 0.0067(11)
C00J 0.0661(15) 0.0574(13) 0.0847(17) 0.0083(12) 0.0354(13) 0.0094(11)
C00K 0.0633(15) 0.0679(16) 0.0924(18) -0.0034(14) 0.0373(14) -0.0070(12)
C00L 0.0632(16) 0.0584(14) 0.0874(18) 0.0023(13) 0.0334(14) -0.0052(11)
C00M 0.085(2) 0.0726(18) 0.120(2) -0.0048(17) 0.0488(19) 0.0131(15)
C00N 0.105(3) 0.127(3) 0.107(2) -0.004(2) 0.062(2) 0.010(2)

loop_
_atom_type_symbol
_atom_type_description
_atom_type_scat_dispersion_real
_atom_type_scat_dispersion_imag
_atom_type_scat_source
C C 0.0181 0.0091 'International Tables Vol C Tables 4.2.6.8 and 6.1.1.4'
H H 0.0000 0.0000 'International Tables Vol C Tables 4.2.6.8 and 6.1.1.4'
F F 0.0727 0.0534 'International Tables Vol C Tables 4.2.6.8 and 6.1.1.4'
N N 0.0311 0.0180 'International Tables Vol C Tables 4.2.6.8 and 6.1.1.4'
O O 0.0492 0.0322 'International Tables Vol C Tables 4.2.6.8 and 6.1.1.4'
S S 0.3331 0.5567 'International Tables Vol C Tables 4.2.6.8 and 6.1.1.4'

loop_
_geom_angle_atom_site_label_1
_geom_angle_atom_site_label_2
_geom_angle_atom_site_label_3
_geom_angle
_geom_angle_site_symmetry_1
_geom_angle_site_symmetry_3
_geom_angle_publ_flag
C00B S001 C00E 89.89(11) . . ?
C009 N007 C00G 112.93(17) . . ?
C009 N007 C00I 121.78(19) . . ?
C00I N007 C00G 124.61(19) . . ?
C00D C008 C00A 131.3(2) . . ?
C00D C008 C00E 119.2(2) . . ?
C00E C008 C00A 109.55(19) . . ?
O003 C009 N007 124.6(2) . . ?
O003 C009 C00A 128.6(2) . . ?
N007 C009 C00A 106.76(18) . . ?
C008 C00A C009 138.1(2) . . ?
C00B C00A C008 113.4(2) . . ?
C00B C00A C009 108.3(2) . . ?
C00A C00B S001 114.59(18) . . ?
C00A C00B C00G 111.44(19) . . ?
C00G C00B S001 133.93(17) . . ?
C00D C00C C00F 119.0(2) . . ?
C00D C00C C00K 120.6(2) . . ?
C00F C00C C00K 120.4(2) . . ?
C00C C00D C008 120.1(2) . . ?
C008 C00E S001 112.54(16) . . ?
C00H C00E S001 126.46(17) . . ?
C00H C00E C008 121.0(2) . . ?
C00H C00F C00C 122.5(2) . . ?
O006 C00G N007 112.95(19) . . ?
O006 C00G C00B 115.63(19) . . ?
O006 C00G C00L 104.85(18) . . ?
N007 C00G C00B 100.26(17) . . ?
N007 C00G C00L 111.65(19) . . ?
C00B C00G C00L 111.7(2) . . ?
C00F C00H C00E 118.2(2) . . ?
N007 C00I C00J 113.4(2) . . ?
C00M C00J C00I 112.8(2) . . ?
F002 C00L C00G 111.7(2) . . ?
F004 C00L F002 106.7(2) . . ?
F004 C00L F005 107.3(2) . . ?
F004 C00L C00G 113.0(2) . . ?
F005 C00L F002 106.9(2) . . ?
F005 C00L C00G 110.9(2) . . ?
C00N C00M C00J 114.2(3) . . ?

loop_
_geom_bond_atom_site_label_1
_geom_bond_atom_site_label_2
_geom_bond_distance
_geom_bond_site_symmetry_2
_geom_bond_publ_flag
S001 C00B 1.707(2) . ?
S001 C00E 1.754(2) . ?
F002 C00L 1.339(3) . ?
O003 C009 1.234(3) . ?
F004 C00L 1.325(3) . ?
F005 C00L 1.337(3) . ?
O006 C00G 1.397(3) . ?
N007 C009 1.362(3) . ?
N007 C00G 1.476(3) . ?
N007 C00I 1.469(3) . ?
C008 C00A 1.434(3) . ?
C008 C00D 1.401(3) . ?
C008 C00E 1.413(3) . ?
C009 C00A 1.473(3) . ?
C00A C00B 1.350(3) . ?
C00B C00G 1.512(3) . ?
C00C C00D 1.379(3) . ?
C00C C00F 1.402(3) . ?
C00C C00K 1.505(3) . ?
C00E C00H 1.384(3) . ?
C00F C00H 1.375(4) . ?
C00G C00L 1.514(4) . ?
C00I C00J 1.522(3) . ?
C00J C00M 1.521(4) . ?
C00M C00N 1.492(5) . ?
